data_2217636
loop_
_publ_author_name
'Zhao, Kai'
'Yin, Xian-Hong'
'Hu, Fei-Long'
'Lin, Cui-Wu'
Zhang,Shang-Shang
Qing,Ru-Wen

_publ_section_title
;Bis[3-chloro-6-(3,5-dimethyl-1<i>H</i>-pyrazol-1-yl)picolinato-\k^3^<i>O</i>,<i>N</i>,<i>N</i>']copper(II)
 tetrahydrate
;
_journal_coeditor_code RN2033
_journal_issue 2
_journal_name_full 'Acta Crystallographica Section E'
_journal_page_first m284
_journal_page_last m285
_journal_paper_doi 10.1107/S1600536807068110
_journal_volume 64
_journal_year 2008
_chemical_formula_iupac '[Cu (C11 H9 Cl N3 O2)2], 4H2 O'
_chemical_formula_moiety 'C22 H18 Cl2 Cu N6 O4, 4(H2 O)'
_chemical_formula_sum 'C22 H26 Cl2 Cu N6 O8'
_chemical_formula_weight 636.93
_chemical_name_systematic
;Bis[3-chloro-6-(3,5-dimethyl-1H-pyrazol-1-yl)picolinato-\k^3^O,N,N']copper(II)
tetrahydrate
;
_space_group_IT_number 2
_symmetry_cell_setting triclinic
_symmetry_space_group_name_Hall '-P 1'
_symmetry_space_group_name_H-M 'P -1'
_atom_sites_solution_hydrogens geom
_atom_sites_solution_primary direct
_atom_sites_solution_secondary difmap
_audit_creation_method SHELXL-97
_cell_angle_alpha 92.349(2)
_cell_angle_beta 106.090(2)
_cell_angle_gamma 114.065(3)
_cell_formula_units_Z 2
_cell_length_a 9.6578(9)
_cell_length_b 11.2637(14)
_cell_length_c 14.3127(18)
_cell_measurement_reflns_used 3642
_cell_measurement_temperature 298(2)
_cell_measurement_theta_max 27.835
_cell_measurement_theta_min 2.391
_cell_volume 1344.7(3)
_computing_cell_refinement 'SMART (Siemens, 1996)'
_computing_data_collection 'SMART (Siemens, 1996)'
_computing_data_reduction 'SAINT (Siemens, 1996)'
_computing_molecular_graphics 'SHELXTL (Sheldrick, 1997b)'
_computing_publication_material 'SHELXTL (Sheldrick, 1997b)'
_computing_structure_refinement 'SHELXL97 (Sheldrick, 1997a)'
_computing_structure_solution 'SHELXS97 (Sheldrick, 1997a)'
_diffrn_ambient_temperature 298(2)
_diffrn_measured_fraction_theta_full 0.982
_diffrn_measured_fraction_theta_max 0.982
_diffrn_measurement_device_type 'Bruker SMART CCD area-detector'
_diffrn_measurement_method '\f and \w'
_diffrn_radiation_monochromator graphite
_diffrn_radiation_source 'fine-focus sealed tube'
_diffrn_radiation_type MoK\a
_diffrn_radiation_wavelength 0.71073
_diffrn_reflns_av_R_equivalents 0.0162
_diffrn_reflns_av_sigmaI/netI 0.0322
_diffrn_reflns_limit_h_max 11
_diffrn_reflns_limit_h_min -11
_diffrn_reflns_limit_k_max 13
_diffrn_reflns_limit_k_min -7
_diffrn_reflns_limit_l_max 17
_diffrn_reflns_limit_l_min -16
_diffrn_reflns_number 7014
_diffrn_reflns_theta_full 25.01
_diffrn_reflns_theta_max 25.01
_diffrn_reflns_theta_min 1.50
_diffrn_standards_decay_% 0
_diffrn_standards_interval_count 0
_diffrn_standards_number 0
_exptl_absorpt_coefficient_mu 1.068
_exptl_absorpt_correction_T_max 0.6172
_exptl_absorpt_correction_T_min 0.5714
_exptl_absorpt_correction_type multi-scan
_exptl_absorpt_process_details '(SADABS; Sheldrick, 1996)'
_exptl_crystal_colour blue
_exptl_crystal_density_diffrn 1.573
_exptl_crystal_density_method 'not measured'
_exptl_crystal_description block
_exptl_crystal_F_000 654
_exptl_crystal_size_max 0.59
_exptl_crystal_size_mid 0.52
_exptl_crystal_size_min 0.50
_refine_diff_density_max 0.382
_refine_diff_density_min -0.481
_refine_ls_extinction_method none
_refine_ls_goodness_of_fit_ref 1.027
_refine_ls_hydrogen_treatment constr
_refine_ls_matrix_type full
_refine_ls_number_parameters 352
_refine_ls_number_reflns 4664
_refine_ls_number_restraints 0
_refine_ls_restrained_S_all 1.027
_refine_ls_R_factor_all 0.0505
_refine_ls_R_factor_gt 0.0369
_refine_ls_shift/su_max 0.000
_refine_ls_shift/su_mean 0.000
_refine_ls_structure_factor_coef Fsqd
_refine_ls_weighting_details 'calc w=1/[\s^2^(Fo^2^)+(0.0452P)^2^+1.138P] where P=(Fo^2^+2Fc^2^)/3'
_refine_ls_weighting_scheme calc
_refine_ls_wR_factor_gt 0.0910
_refine_ls_wR_factor_ref 0.1013
_reflns_number_gt 3789
_reflns_number_total 4664
_reflns_threshold_expression I>2\s(I)
_cod_data_source_file rn2033.cif
_cod_data_source_block I
_cod_depositor_comments
;
The following automatic conversions were performed:
'_symmetry_cell_setting' value 'Triclinic' changed to 'triclinic'
according to '/home/saulius/struct/CIF-dictionaries/cif_core.dic'
dictionary named 'cif_core.dic' version 2.4.1 from 2010-06-29.

Automatic conversion script
Id: cif_fix_enum 1527 2010-12-29 10:47:43Z saulius 

The following automatic conversions were performed:

'_symmetry_cell_setting' value 'Triclinic' changed to 'triclinic'
according to /home/saulius/struct/CIF-dictionaries/cif_core.dic
dictionary named 'cif_core.dic' version 2.4.1 from 2010-06-29.

Automatic conversion script
Id: cif_fix_values 1715 2011-07-08 13:25:40Z adriana 
;
_cod_database_code 2217636
_cod_database_fobs_code 2217636

loop_
_symmetry_equiv_pos_as_xyz
'x, y, z'
'-x, -y, -z'

loop_
_atom_site_type_symbol
_atom_site_label
_atom_site_fract_x
_atom_site_fract_y
_atom_site_fract_z
_atom_site_U_iso_or_equiv
_atom_site_adp_type
_atom_site_calc_flag
_atom_site_refinement_flags
_atom_site_occupancy
Cu Cu1 0.26465(4) 0.01979(4) 0.24804(3) 0.03700(13) Uani d . 1
Cl Cl1 0.05694(11) 0.41095(9) 0.17347(7) 0.0574(2) Uani d . 1
Cl Cl2 0.08351(12) -0.43064(9) 0.42400(7) 0.0646(3) Uani d . 1
N N1 0.2134(3) 0.1366(2) 0.16023(16) 0.0305(5) Uani d . 1
N N2 0.2500(3) 0.0211(2) 0.04162(17) 0.0352(5) Uani d . 1
N N3 0.2667(3) -0.0574(2) 0.11161(18) 0.0395(6) Uani d . 1
N N4 0.3193(3) -0.0982(2) 0.33689(16) 0.0324(5) Uani d . 1
N N5 0.5845(3) 0.0389(2) 0.36071(17) 0.0347(5) Uani d . 1
N N6 0.5287(3) 0.1231(2) 0.31390(18) 0.0376(6) Uani d . 1
O O1 0.2253(3) 0.1378(2) 0.34278(16) 0.0530(6) Uani d . 1
O O2 0.1882(3) 0.3198(3) 0.35335(17) 0.0664(7) Uani d . 1
O O3 0.0307(3) -0.1408(3) 0.22898(19) 0.0631(7) Uani d . 1
O O4 -0.0869(3) -0.2981(3) 0.3052(2) 0.0967(12) Uani d . 1
O O5 0.6077(3) 0.6078(3) 0.1622(2) 0.0812(9) Uani d . 1
H H5A 0.5484 0.5881 0.1987 0.097 Uiso d R 1
H H5B 0.7046 0.6379 0.1991 0.097 Uiso d R 1
O O6 0.4476(4) 0.5544(4) 0.3027(2) 0.1041(11) Uani d . 1
H H6A 0.3801 0.4903 0.3196 0.125 Uiso d R 1
H H6B 0.5371 0.5849 0.3487 0.125 Uiso d R 1
O O7 0.2625(4) 0.3401(4) 0.5565(2) 0.1128(14) Uani d . 1
H H7D 0.2174 0.3287 0.4946 0.135 Uiso d R 1
H H7E 0.1920 0.3234 0.5851 0.135 Uiso d R 1
O O8 0.5577(6) 0.3762(5) 0.0299(3) 0.151(2) Uani d . 1
H H8A 0.5727 0.4423 0.0690 0.182 Uiso d R 1
H H8B 0.5076 0.3798 -0.0282 0.182 Uiso d R 1
C C1 0.1974(4) 0.2295(3) 0.3083(2) 0.0409(7) Uani d . 1
C C2 0.1742(3) 0.2257(3) 0.1976(2) 0.0324(6) Uani d . 1
C C3 0.1224(3) 0.3012(3) 0.1356(2) 0.0381(7) Uani d . 1
C C4 0.1170(4) 0.2856(3) 0.0382(2) 0.0479(8) Uani d . 1
H H4 0.0841 0.3371 -0.0034 0.057 Uiso calc R 1
C C5 0.1595(4) 0.1955(3) 0.0018(2) 0.0453(8) Uani d . 1
H H5 0.1559 0.1847 -0.0637 0.054 Uiso calc R 1
C C6 0.2079(3) 0.1210(3) 0.0667(2) 0.0331(6) Uani d . 1
C C7 0.2632(5) 0.0403(4) -0.1324(3) 0.0605(10) Uani d . 1
H H7A 0.1546 0.0238 -0.1664 0.091 Uiso calc R 1
H H7B 0.3021 0.0037 -0.1754 0.091 Uiso calc R 1
H H7C 0.3289 0.1338 -0.1134 0.091 Uiso calc R 1
C C8 0.2695(4) -0.0226(3) -0.0424(2) 0.0421(7) Uani d . 1
C C9 0.2988(4) -0.1298(3) -0.0245(3) 0.0484(8) Uani d . 1
H H9 0.3181 -0.1806 -0.0676 0.058 Uiso calc R 1
C C10 0.2944(4) -0.1488(3) 0.0707(3) 0.0444(8) Uani d . 1
C C11 0.3113(5) -0.2561(4) 0.1247(3) 0.0666(11) Uani d . 1
H H11A 0.4186 -0.2238 0.1694 0.100 Uiso calc R 1
H H11B 0.2892 -0.3304 0.0780 0.100 Uiso calc R 1
H H11C 0.2370 -0.2828 0.1611 0.100 Uiso calc R 1
C C12 0.0307(4) -0.2160(3) 0.2893(2) 0.0481(8) Uani d . 1
C C13 0.1965(3) -0.2044(3) 0.3486(2) 0.0359(7) Uani d . 1
C C14 0.2302(4) -0.2895(3) 0.4077(2) 0.0405(7) Uani d . 1
C C15 0.3880(4) -0.2626(3) 0.4558(2) 0.0466(8) Uani d . 1
H H15 0.4108 -0.3189 0.4966 0.056 Uiso calc R 1
C C16 0.5106(4) -0.1545(3) 0.4443(2) 0.0446(8) Uani d . 1
H H16 0.6169 -0.1354 0.4771 0.054 Uiso calc R 1
C C17 0.4708(3) -0.0740(3) 0.3816(2) 0.0331(6) Uani d . 1
C C18 0.6426(4) 0.3362(3) 0.2609(3) 0.0595(10) Uani d . 1
H H18A 0.5317 0.3178 0.2349 0.089 Uiso calc R 1
H H18B 0.6886 0.3486 0.2085 0.089 Uiso calc R 1
H H18C 0.6986 0.4149 0.3101 0.089 Uiso calc R 1
C C19 0.6568(4) 0.2227(3) 0.3066(2) 0.0407(7) Uani d . 1
C C20 0.7943(4) 0.2036(3) 0.3471(2) 0.0456(8) Uani d . 1
H H20 0.8981 0.2598 0.3502 0.055 Uiso calc R 1
C C21 0.7478(3) 0.0879(3) 0.3812(2) 0.0398(7) Uani d . 1
C C22 0.8476(4) 0.0199(4) 0.4272(3) 0.0674(11) Uani d . 1
H H22A 0.9540 0.0668 0.4241 0.101 Uiso calc R 1
H H22B 0.8008 -0.0689 0.3919 0.101 Uiso calc R 1
H H22C 0.8519 0.0181 0.4949 0.101 Uiso calc R 1

loop_
_atom_site_aniso_label
_atom_site_aniso_U_11
_atom_site_aniso_U_22
_atom_site_aniso_U_33
_atom_site_aniso_U_12
_atom_site_aniso_U_13
_atom_site_aniso_U_23
Cu1 0.0349(2) 0.0417(2) 0.0385(2) 0.01931(17) 0.01275(16) 0.01578(16)
Cl1 0.0640(5) 0.0492(5) 0.0682(6) 0.0368(4) 0.0159(5) 0.0117(4)
Cl2 0.0792(7) 0.0425(5) 0.0685(6) 0.0132(4) 0.0369(5) 0.0254(4)
N1 0.0250(11) 0.0347(13) 0.0303(12) 0.0120(10) 0.0074(10) 0.0088(10)
N2 0.0373(13) 0.0372(14) 0.0299(13) 0.0158(11) 0.0096(11) 0.0087(10)
N3 0.0433(14) 0.0409(14) 0.0388(14) 0.0223(12) 0.0131(12) 0.0136(11)
N4 0.0308(12) 0.0356(13) 0.0313(12) 0.0144(11) 0.0101(10) 0.0109(10)
N5 0.0297(12) 0.0386(14) 0.0354(13) 0.0172(11) 0.0058(10) 0.0105(11)
N6 0.0317(13) 0.0386(14) 0.0432(14) 0.0171(11) 0.0093(11) 0.0151(11)
O1 0.0644(15) 0.0755(17) 0.0426(13) 0.0471(14) 0.0236(11) 0.0286(12)
O2 0.094(2) 0.087(2) 0.0413(14) 0.0615(17) 0.0213(14) 0.0092(13)
O3 0.0385(12) 0.0869(19) 0.0636(16) 0.0240(13) 0.0163(11) 0.0444(15)
O4 0.0394(15) 0.117(3) 0.111(3) 0.0099(16) 0.0215(15) 0.069(2)
O5 0.0692(18) 0.104(2) 0.0615(17) 0.0372(17) 0.0076(15) 0.0196(16)
O6 0.0652(19) 0.133(3) 0.080(2) 0.019(2) 0.0139(17) -0.007(2)
O7 0.072(2) 0.211(4) 0.0474(17) 0.059(2) 0.0128(15) 0.008(2)
O8 0.246(6) 0.188(5) 0.074(2) 0.163(4) 0.027(3) 0.014(3)
C1 0.0380(16) 0.054(2) 0.0366(16) 0.0244(15) 0.0141(14) 0.0125(15)
C2 0.0257(14) 0.0333(15) 0.0353(15) 0.0110(12) 0.0085(12) 0.0059(12)
C3 0.0320(15) 0.0339(16) 0.0462(18) 0.0147(13) 0.0083(13) 0.0091(13)
C4 0.053(2) 0.049(2) 0.0448(19) 0.0280(17) 0.0092(16) 0.0218(16)
C5 0.0541(19) 0.052(2) 0.0303(16) 0.0250(16) 0.0103(14) 0.0120(14)
C6 0.0276(14) 0.0341(15) 0.0316(15) 0.0103(12) 0.0052(12) 0.0074(12)
C7 0.077(3) 0.069(3) 0.043(2) 0.034(2) 0.0275(19) 0.0136(18)
C8 0.0354(16) 0.0464(19) 0.0366(17) 0.0109(14) 0.0112(13) 0.0033(14)
C9 0.0469(19) 0.0461(19) 0.053(2) 0.0185(16) 0.0208(16) -0.0001(16)
C10 0.0394(17) 0.0386(18) 0.057(2) 0.0178(14) 0.0177(15) 0.0094(15)
C11 0.084(3) 0.053(2) 0.086(3) 0.043(2) 0.041(2) 0.025(2)
C12 0.0336(17) 0.055(2) 0.0461(19) 0.0095(16) 0.0134(14) 0.0179(16)
C13 0.0392(16) 0.0363(16) 0.0313(15) 0.0129(13) 0.0152(13) 0.0094(12)
C14 0.0547(19) 0.0350(16) 0.0340(16) 0.0164(15) 0.0216(15) 0.0121(13)
C15 0.066(2) 0.0470(19) 0.0388(17) 0.0337(17) 0.0184(16) 0.0209(15)
C16 0.0451(18) 0.054(2) 0.0394(17) 0.0282(16) 0.0082(14) 0.0178(15)
C17 0.0323(15) 0.0373(16) 0.0302(14) 0.0164(13) 0.0087(12) 0.0078(12)
C18 0.057(2) 0.047(2) 0.076(3) 0.0202(17) 0.025(2) 0.0254(19)
C19 0.0402(17) 0.0364(17) 0.0423(17) 0.0142(14) 0.0122(14) 0.0088(14)
C20 0.0285(15) 0.0469(19) 0.054(2) 0.0098(14) 0.0124(14) 0.0057(15)
C21 0.0283(15) 0.0466(18) 0.0399(17) 0.0165(14) 0.0047(13) 0.0035(14)
C22 0.0401(19) 0.086(3) 0.088(3) 0.039(2) 0.0181(19) 0.035(2)

loop_
_atom_type_symbol
_atom_type_description
_atom_type_scat_dispersion_real
_atom_type_scat_dispersion_imag
_atom_type_scat_source
C C 0.0033 0.0016 'International Tables Vol C Tables 4.2.6.8 and 6.1.1.4'
H H 0.0000 0.0000 'International Tables Vol C Tables 4.2.6.8 and 6.1.1.4'
N N 0.0061 0.0033 'International Tables Vol C Tables 4.2.6.8 and 6.1.1.4'
O O 0.0106 0.0060 'International Tables Vol C Tables 4.2.6.8 and 6.1.1.4'
Cu Cu 0.3201 1.2651 'International Tables Vol C Tables 4.2.6.8 and 6.1.1.4'
Cl Cl 0.1484 0.1585 'International Tables Vol C Tables 4.2.6.8 and 6.1.1.4'

loop_
_geom_angle_atom_site_label_1
_geom_angle_atom_site_label_2
_geom_angle_atom_site_label_3
_geom_angle
N1 Cu1 N4 179.30(9)
N1 Cu1 O1 79.35(9)
N4 Cu1 O1 101.05(9)
N1 Cu1 N3 77.32(9)
N4 Cu1 N3 102.32(9)
O1 Cu1 N3 156.38(9)
N1 Cu1 O3 103.12(9)
N4 Cu1 O3 77.47(9)
O1 Cu1 O3 90.45(11)
N3 Cu1 O3 91.28(10)
N1 Cu1 N6 103.57(9)
N4 Cu1 N6 75.84(9)
O1 Cu1 N6 94.00(10)
N3 Cu1 N6 94.97(10)
O3 Cu1 N6 153.30(9)
C6 N1 C2 122.1(2)
C6 N1 Cu1 120.64(19)
C2 N1 Cu1 117.06(18)
C8 N2 N3 110.4(2)
C8 N2 C6 133.3(2)
N3 N2 C6 116.2(2)
C10 N3 N2 106.1(2)
C10 N3 Cu1 141.9(2)
N2 N3 Cu1 111.56(18)
C17 N4 C13 121.4(2)
C17 N4 Cu1 120.97(18)
C13 N4 Cu1 117.61(18)
C21 N5 N6 110.6(2)
C21 N5 C17 132.6(2)
N6 N5 C17 116.7(2)
C19 N6 N5 105.3(2)
C19 N6 Cu1 142.4(2)
N5 N6 Cu1 109.55(16)
C1 O1 Cu1 115.75(19)
C12 O3 Cu1 114.4(2)
H5A O5 H5B 108.1
H6A O6 H6B 108.5
H7D O7 H7E 108.8
H8A O8 H8B 108.4
O2 C1 O1 127.3(3)
O2 C1 C2 118.0(3)
O1 C1 C2 114.7(3)
N1 C2 C3 118.9(3)
N1 C2 C1 112.4(2)
C3 C2 C1 128.7(3)
C4 C3 C2 119.1(3)
C4 C3 Cl1 117.9(2)
C2 C3 Cl1 122.9(2)
C5 C4 C3 121.1(3)
C5 C4 H4 119.4
C3 C4 H4 119.4
C4 C5 C6 117.3(3)
C4 C5 H5 121.3
C6 C5 H5 121.3
N1 C6 C5 121.3(3)
N1 C6 N2 113.4(2)
C5 C6 N2 125.2(3)
C8 C7 H7A 109.5
C8 C7 H7B 109.5
H7A C7 H7B 109.5
C8 C7 H7C 109.5
H7A C7 H7C 109.5
H7B C7 H7C 109.5
C9 C8 N2 106.0(3)
C9 C8 C7 128.8(3)
N2 C8 C7 125.2(3)
C8 C9 C10 107.2(3)
C8 C9 H9 126.4
C10 C9 H9 126.4
N3 C10 C9 110.2(3)
N3 C10 C11 120.7(3)
C9 C10 C11 129.0(3)
C10 C11 H11A 109.5
C10 C11 H11B 109.5
H11A C11 H11B 109.5
C10 C11 H11C 109.5
H11A C11 H11C 109.5
H11B C11 H11C 109.5
O4 C12 O3 126.5(3)
O4 C12 C13 118.1(3)
O3 C12 C13 115.4(3)
N4 C13 C14 119.0(3)
N4 C13 C12 113.3(2)
C14 C13 C12 127.6(3)
C13 C14 C15 119.5(3)
C13 C14 Cl2 122.9(2)
C15 C14 Cl2 117.6(2)
C16 C15 C14 120.9(3)
C16 C15 H15 119.6
C14 C15 H15 119.6
C15 C16 C17 117.6(3)
C15 C16 H16 121.2
C17 C16 H16 121.2
N4 C17 C16 121.6(3)
N4 C17 N5 114.6(2)
C16 C17 N5 123.8(3)
C19 C18 H18A 109.5
C19 C18 H18B 109.5
H18A C18 H18B 109.5
C19 C18 H18C 109.5
H18A C18 H18C 109.5
H18B C18 H18C 109.5
N6 C19 C20 110.7(3)
N6 C19 C18 120.5(3)
C20 C19 C18 128.8(3)
C21 C20 C19 107.2(3)
C21 C20 H20 126.4
C19 C20 H20 126.4
C20 C21 N5 106.1(3)
C20 C21 C22 128.5(3)
N5 C21 C22 125.4(3)
C21 C22 H22A 109.5
C21 C22 H22B 109.5
H22A C22 H22B 109.5
C21 C22 H22C 109.5
H22A C22 H22C 109.5
H22B C22 H22C 109.5

loop_
_geom_bond_atom_site_label_1
_geom_bond_atom_site_label_2
_geom_bond_distance
Cu1 N1 1.969(2)
Cu1 N4 2.000(2)
Cu1 O1 2.073(2)
Cu1 N3 2.113(3)
Cu1 O3 2.176(2)
Cu1 N6 2.214(2)
Cl1 C3 1.730(3)
Cl2 C14 1.722(3)
N1 C6 1.327(4)
N1 C2 1.347(4)
N2 C8 1.370(4)
N2 N3 1.382(3)
N2 C6 1.408(4)
N3 C10 1.318(4)
N4 C17 1.329(3)
N4 C13 1.354(3)
N5 C21 1.378(4)
N5 N6 1.381(3)
N5 C17 1.409(4)
N6 C19 1.323(4)
O1 C1 1.256(4)
O2 C1 1.229(4)
O3 C12 1.235(4)
O4 C12 1.225(4)
O5 H5A 0.8500
O5 H5B 0.8500
O6 H6A 0.8501
O6 H6B 0.8500
O7 H7D 0.8499
O7 H7E 0.8501
O8 H8A 0.8501
O8 H8B 0.8500
C1 C2 1.534(4)
C2 C3 1.386(4)
C3 C4 1.382(4)
C4 C5 1.373(5)
C4 H4 0.9300
C5 C6 1.388(4)
C5 H5 0.9300
C7 C8 1.495(4)
C7 H7A 0.9600
C7 H7B 0.9600
C7 H7C 0.9600
C8 C9 1.366(5)
C9 C10 1.398(5)
C9 H9 0.9300
C10 C11 1.500(4)
C11 H11A 0.9600
C11 H11B 0.9600
C11 H11C 0.9600
C12 C13 1.538(4)
C13 C14 1.382(4)
C14 C15 1.383(4)
C15 C16 1.364(4)
C15 H15 0.9300
C16 C17 1.392(4)
C16 H16 0.9300
C18 C19 1.497(4)
C18 H18A 0.9600
C18 H18B 0.9600
C18 H18C 0.9600
C19 C20 1.400(4)
C20 C21 1.353(4)
C20 H20 0.9300
C21 C22 1.497(4)
C22 H22A 0.9600
C22 H22B 0.9600
C22 H22C 0.9600

loop_
_geom_hbond_atom_site_label_D
_geom_hbond_atom_site_label_H
_geom_hbond_atom_site_label_A
_geom_hbond_site_symmetry_A
_geom_hbond_distance_DH
_geom_hbond_distance_HA
_geom_hbond_distance_DA
_geom_hbond_angle_DHA
O5 H5A O6 . 0.85 1.96 2.804(4) 169.7
O5 H5B O4 1_665 0.85 1.98 2.818(4) 169.5
O6 H6A O2 . 0.85 2.24 3.090(5) 175.7
O6 H6B O7 2_666 0.85 1.85 2.697(4) 175.9
O8 H8A O5 . 0.85 2.10 2.947(5) 178.4
O8 H8B O5 2_665 0.85 1.98 2.825(5) 178.8

loop_
_geom_torsion_atom_site_label_1
_geom_torsion_atom_site_label_2
_geom_torsion_atom_site_label_3
_geom_torsion_atom_site_label_4
_geom_torsion
O1 Cu1 N1 C6 -178.1(2)
N3 Cu1 N1 C6 -1.8(2)
O3 Cu1 N1 C6 -90.2(2)
N6 Cu1 N1 C6 90.3(2)
O1 Cu1 N1 C2 -2.46(19)
N3 Cu1 N1 C2 173.8(2)
O3 Cu1 N1 C2 85.5(2)
N6 Cu1 N1 C2 -94.04(19)
C8 N2 N3 C10 -0.6(3)
C6 N2 N3 C10 175.6(2)
C8 N2 N3 Cu1 173.32(18)
C6 N2 N3 Cu1 -10.5(3)
N1 Cu1 N3 C10 177.1(4)
N4 Cu1 N3 C10 -2.3(4)
O1 Cu1 N3 C10 -173.8(3)
O3 Cu1 N3 C10 -79.8(3)
N6 Cu1 N3 C10 74.3(3)
N1 Cu1 N3 N2 6.59(17)
N4 Cu1 N3 N2 -172.80(17)
O1 Cu1 N3 N2 15.7(4)
O3 Cu1 N3 N2 109.75(18)
N6 Cu1 N3 N2 -96.23(18)
O1 Cu1 N4 C17 -98.3(2)
N3 Cu1 N4 C17 85.1(2)
O3 Cu1 N4 C17 173.7(2)
N6 Cu1 N4 C17 -7.0(2)
O1 Cu1 N4 C13 82.6(2)
N3 Cu1 N4 C13 -94.0(2)
O3 Cu1 N4 C13 -5.4(2)
N6 Cu1 N4 C13 173.9(2)
C21 N5 N6 C19 -0.4(3)
C17 N5 N6 C19 177.3(3)
C21 N5 N6 Cu1 165.40(19)
C17 N5 N6 Cu1 -16.9(3)
N1 Cu1 N6 C19 -10.0(4)
N4 Cu1 N6 C19 169.6(4)
O1 Cu1 N6 C19 -90.0(4)
N3 Cu1 N6 C19 68.2(4)
O3 Cu1 N6 C19 171.0(3)
N1 Cu1 N6 N5 -167.16(17)
N4 Cu1 N6 N5 12.44(17)
O1 Cu1 N6 N5 112.84(18)
N3 Cu1 N6 N5 -89.03(18)
O3 Cu1 N6 N5 13.8(3)
N1 Cu1 O1 C1 -3.6(2)
N4 Cu1 O1 C1 175.8(2)
N3 Cu1 O1 C1 -12.7(4)
O3 Cu1 O1 C1 -106.9(2)
N6 Cu1 O1 C1 99.4(2)
N1 Cu1 O3 C12 -168.9(3)
N4 Cu1 O3 C12 11.5(3)
O1 Cu1 O3 C12 -89.7(3)
N3 Cu1 O3 C12 113.9(3)
N6 Cu1 O3 C12 10.1(4)
Cu1 O1 C1 O2 -171.3(3)
Cu1 O1 C1 C2 8.2(3)
C6 N1 C2 C3 1.7(4)
Cu1 N1 C2 C3 -173.9(2)
C6 N1 C2 C1 -177.4(2)
Cu1 N1 C2 C1 7.0(3)
O2 C1 C2 N1 169.5(3)
O1 C1 C2 N1 -10.0(4)
O2 C1 C2 C3 -9.5(5)
O1 C1 C2 C3 171.0(3)
N1 C2 C3 C4 -1.9(4)
C1 C2 C3 C4 177.0(3)
N1 C2 C3 Cl1 175.8(2)
C1 C2 C3 Cl1 -5.3(4)
C2 C3 C4 C5 1.1(5)
Cl1 C3 C4 C5 -176.7(3)
C3 C4 C5 C6 0.0(5)
C2 N1 C6 C5 -0.7(4)
Cu1 N1 C6 C5 174.8(2)
C2 N1 C6 N2 -178.7(2)
Cu1 N1 C6 N2 -3.3(3)
C4 C5 C6 N1 -0.2(4)
C4 C5 C6 N2 177.6(3)
C8 N2 C6 N1 -175.6(3)
N3 N2 C6 N1 9.3(3)
C8 N2 C6 C5 6.4(5)
N3 N2 C6 C5 -168.7(3)
N3 N2 C8 C9 -0.1(3)
C6 N2 C8 C9 -175.3(3)
N3 N2 C8 C7 -178.5(3)
C6 N2 C8 C7 6.2(5)
N2 C8 C9 C10 0.6(3)
C7 C8 C9 C10 179.0(3)
N2 N3 C10 C9 1.0(3)
Cu1 N3 C10 C9 -169.8(3)
N2 N3 C10 C11 -177.1(3)
Cu1 N3 C10 C11 12.1(5)
C8 C9 C10 N3 -1.1(4)
C8 C9 C10 C11 176.9(3)
Cu1 O3 C12 O4 166.2(4)
Cu1 O3 C12 C13 -14.6(4)
C17 N4 C13 C14 -0.6(4)
Cu1 N4 C13 C14 178.5(2)
C17 N4 C13 C12 -179.0(3)
Cu1 N4 C13 C12 0.1(3)
O4 C12 C13 N4 -170.4(3)
O3 C12 C13 N4 10.2(4)
O4 C12 C13 C14 11.3(6)
O3 C12 C13 C14 -168.1(3)
N4 C13 C14 C15 2.0(4)
C12 C13 C14 C15 -179.9(3)
N4 C13 C14 Cl2 -177.5(2)
C12 C13 C14 Cl2 0.7(5)
C13 C14 C15 C16 -1.2(5)
Cl2 C14 C15 C16 178.2(3)
C14 C15 C16 C17 -0.8(5)
C13 N4 C17 C16 -1.5(4)
Cu1 N4 C17 C16 179.4(2)
C13 N4 C17 N5 179.0(2)
Cu1 N4 C17 N5 -0.1(3)
C15 C16 C17 N4 2.2(5)
C15 C16 C17 N5 -178.4(3)
C21 N5 C17 N4 -170.6(3)
N6 N5 C17 N4 12.3(4)
C21 N5 C17 C16 9.9(5)
N6 N5 C17 C16 -167.1(3)
N5 N6 C19 C20 0.5(3)
Cu1 N6 C19 C20 -157.2(3)
N5 N6 C19 C18 -178.7(3)
Cu1 N6 C19 C18 23.6(5)
N6 C19 C20 C21 -0.4(4)
C18 C19 C20 C21 178.7(3)
C19 C20 C21 N5 0.2(4)
C19 C20 C21 C22 177.2(4)
N6 N5 C21 C20 0.1(3)
C17 N5 C21 C20 -177.1(3)
N6 N5 C21 C22 -177.0(3)
C17 N5 C21 C22 5.8(5)
